data_4507020
loop_
_publ_author_name
'Chernyshev, Vladimir V.'
'Yatsenko, Alexandr V.'
'Pirogov, Sergey V.'
'Nikulenkova, Tamara F.'
'Tumanova, Ekaterina V.'
'Lonin, Ivan S.'
'Paseshnichenko, Ksenia A.'
'Mironov, Andrei V.'
'Velikodny, Yurii A.'

_publ_section_title
;
 Two Anhydrous and a Trihydrate Form of Tilorone Dihydrochloride:
 Hydrogen-Bonding Patterns and Reversible Hydration/Dehydration
 Solid-State Transformation
;
_journal_issue 12
_journal_name_full 'Crystal Growth &amp; Design'
_journal_page_first 6118
_journal_paper_doi 10.1021/cg3012475
_journal_volume 12
_journal_year 2012
_chemical_formula_moiety 'C25 H36 N2 O3 2+, 2 (Cl -)'
_chemical_formula_sum 'C25 H36 Cl2 N2 O3'
_chemical_formula_weight 483.46
_chemical_name_systematic
; 
2,7-Bis[2-(diethylamino)ethoxy]-9-fluorenone dihydrochloride  
;
_space_group_IT_number 14
_symmetry_cell_setting monoclinic
_symmetry_space_group_name_Hall '-P 2ybc'
_symmetry_space_group_name_H-M 'P 1 21/c 1'
_audit_creation_method SHELXL-97
_cell_angle_alpha 90.00
_cell_angle_beta 95.71(2)
_cell_angle_gamma 90.00
_cell_formula_units_Z 4
_cell_length_a 15.7674(18)
_cell_length_b 13.3128(15)
_cell_length_c 12.2800(14)
_cell_measurement_reflns_used 1563
_cell_measurement_temperature 298(2)
_cell_measurement_theta_max 39.97
_cell_measurement_theta_min 2.81
_cell_volume 2564.9(5)
_computing_cell_refinement 'MRIA (Zlokazov & Chernyshev, 1992)'
_computing_data_collection '<i>G670 Imaging Plate Guinier Camera Software</i> (Huber, 2002)'
_computing_data_reduction '<i>G670 Imaging Plate Guinier Camera Software</i>'
_computing_molecular_graphics 'PLATON (Spek, 2009)'
_computing_publication_material 'MRIA, SHELXL97 (Sheldrick, 2008)'
_computing_structure_refinement MRIA
_computing_structure_solution 'simulated annealing (Zhukov et al., 2001)'
_diffrn_ambient_temperature 298(2)
_diffrn_detector_type 'Imaging Plate'
_diffrn_measurement_device 'Guinier camera G670'
_diffrn_radiation_monochromator 'Curved Germanium (111)'
_diffrn_radiation_source 'line-focus sealed tube'
_diffrn_radiation_type CuK\a~1~
_diffrn_radiation_wavelength 1.54059
_diffrn_source 'Fine focus X-ray tube'
_diffrn_source_target Cu
_exptl_absorpt_coefficient_mu 2.497
_exptl_absorpt_correction_type none
_exptl_crystal_density_diffrn 1.252
_exptl_crystal_density_method 'not measured'
_exptl_crystal_F_000 1032
_pd_block_diffractogram_id Form_III_pattern
_pd_char_colour orange
_pd_char_particle_morphology 'no specific habit'
_pd_instr_location
;
Dept. of Chemistry, Moscow State University, 119991 Moscow, Russia
;
_pd_meas_2theta_range_inc 0.01
_pd_meas_2theta_range_max 80.00
_pd_meas_2theta_range_min 3.00
_pd_meas_number_of_points 7701
_pd_meas_scan_method cont
_pd_prep_pressure 101
_pd_prep_temperature 298(2)
_pd_proc_2theta_range_inc 0.01
_pd_proc_2theta_range_max 80.00
_pd_proc_2theta_range_min 3.00
_pd_proc_info_excluded_regions none
_pd_proc_ls_background_function 'Chebyshev polynomial up to the 5th order'
_pd_proc_ls_pref_orient_corr
;
March-Dollase (1986) texture correction
;
_pd_proc_ls_profile_function 'split-type pseudo-Voigt (Toraya, 1986)'
_pd_proc_ls_prof_R_factor 0.028
_pd_proc_ls_prof_wR_expected 0.020
_pd_proc_ls_prof_wR_factor 0.036
_pd_proc_wavelength 1.54059
_pd_spec_mounting
; 
thin layer in the specimen holder of the camera
;
_pd_spec_mount_mode transmission
_pd_spec_shape flat_sheet
_pd_spec_size_axial 15
_pd_spec_size_equat 1
_pd_spec_size_thick 1
_refine_diff_density_max 0.42
_refine_diff_density_min -0.45
_refine_diff_density_rms 0.28
_refine_ls_extinction_method none
_refine_ls_goodness_of_fit_all 1.695
_refine_ls_hydrogen_treatment noref
_refine_ls_matrix_type fullcycle
_refine_ls_number_constraints 0
_refine_ls_number_parameters 172
_refine_ls_number_restraints 110
_refine_ls_R_I_factor 0.061
_refine_ls_shift/su_max .003
_refine_ls_shift/su_mean .001
_refine_ls_structure_factor_coef Inet
_refine_ls_weighting_scheme sigma
_cod_data_source_file cg3012475_si_001.cif
_cod_data_source_block Tiloron_III
_cod_original_sg_symbol_H-M 'P 21/c'
_cod_database_code 4507020

loop_
_symmetry_equiv_pos_as_xyz
'x, y, z'
'-x, y+1/2, -z+1/2'
'-x, -y, -z'
'x, -y-1/2, z-1/2'

loop_
_atom_site_label
_atom_site_type_symbol
_atom_site_fract_x
_atom_site_fract_y
_atom_site_fract_z
_atom_site_U_iso_or_equiv
_atom_site_adp_type
_atom_site_occupancy
_atom_site_symmetry_multiplicity
_atom_site_calc_flag
C1 C 0.5723(7) 0.6106(9) 0.1345(9) 0.067(6) Uiso 1 1 d
H1A H 0.6218 0.5683 0.1405 0.101 Uiso 1 1 calc
H1B H 0.5219 0.5696 0.1303 0.101 Uiso 1 1 calc
H1C H 0.5737 0.6534 0.1976 0.101 Uiso 1 1 calc
C2 C 0.5713(7) 0.6748(8) 0.0315(9) 0.068(6) Uiso 1 1 d
H2A H 0.6230 0.7147 0.0357 0.081 Uiso 1 1 calc
H2B H 0.5713 0.6309 -0.0315 0.081 Uiso 1 1 calc
N3 N 0.4954(6) 0.7440(7) 0.0149(7) 0.062(4) Uiso 1 1 d
H3 H 0.4898 0.7745 0.0801 0.074 Uiso 1 1 calc
C4 C 0.4173(8) 0.6840(9) -0.0136(9) 0.065(5) Uiso 1 1 d
H4A H 0.4359 0.6214 -0.0439 0.078 Uiso 1 1 calc
H4B H 0.3851 0.7193 -0.0732 0.078 Uiso 1 1 calc
C5 C 0.3539(7) 0.6557(9) 0.0663(9) 0.071(6) Uiso 1 1 d
H5A H 0.3101 0.6117 0.0316 0.085 Uiso 1 1 calc
H5B H 0.3824 0.6215 0.1295 0.085 Uiso 1 1 calc
O6 O 0.3175(4) 0.7477(6) 0.0981(5) 0.055(4) Uiso 1 1 d
C7 C 0.2732(7) 0.7644(9) 0.1863(9) 0.073(6) Uiso 1 1 d
C8 C 0.2617(7) 0.8644(9) 0.2175(9) 0.073(6) Uiso 1 1 d
H8 H 0.2865 0.9149 0.1789 0.088 Uiso 1 1 calc
C9 C 0.2151(7) 0.8920(8) 0.3034(9) 0.061(6) Uiso 1 1 d
H9 H 0.2074 0.9590 0.3215 0.073 Uiso 1 1 calc
C10 C 0.1807(7) 0.8144(9) 0.3607(9) 0.064(6) Uiso 1 1 d
C11 C 0.1884(7) 0.7135(9) 0.3276(9) 0.066(6) Uiso 1 1 d
C12 C 0.1430(8) 0.6486(9) 0.4036(9) 0.076(6) Uiso 1 1 d
C13 C 0.1069(7) 0.7198(9) 0.4824(9) 0.067(6) Uiso 1 1 d
C14 C 0.1257(7) 0.8190(8) 0.4514(8) 0.059(6) Uiso 1 1 d
C15 C 0.0984(7) 0.9004(8) 0.5090(9) 0.055(6) Uiso 1 1 d
H15 H 0.1105 0.9657 0.4885 0.066 Uiso 1 1 calc
C16 C 0.0522(7) 0.8822(8) 0.5987(9) 0.057(6) Uiso 1 1 d
H16 H 0.0356 0.9359 0.6401 0.069 Uiso 1 1 calc
C17 C 0.0306(7) 0.7837(9) 0.6269(8) 0.066(6) Uiso 1 1 d
O18 O -0.0172(4) 0.7663(6) 0.7122(6) 0.053(4) Uiso 1 1 d
C19 C -0.0537(7) 0.6700(8) 0.7280(9) 0.058(6) Uiso 1 1 d
H19A H -0.0103 0.6219 0.7547 0.070 Uiso 1 1 calc
H19B H -0.0833 0.6450 0.6604 0.070 Uiso 1 1 calc
C20 C -0.1156(7) 0.6889(9) 0.8129(9) 0.072(6) Uiso 1 1 d
H20A H -0.1327 0.6235 0.8377 0.086 Uiso 1 1 calc
H20B H -0.0831 0.7205 0.8749 0.086 Uiso 1 1 calc
N21 N -0.1944(5) 0.7483(7) 0.7903(7) 0.059(4) Uiso 1 1 d
H21 H -0.1922 0.7766 0.7232 0.071 Uiso 1 1 calc
C22 C -0.1990(7) 0.8337(8) 0.8701(9) 0.068(6) Uiso 1 1 d
H22A H -0.2017 0.8065 0.9430 0.082 Uiso 1 1 calc
H22B H -0.2509 0.8715 0.8508 0.082 Uiso 1 1 calc
C23 C -0.1225(8) 0.9047(8) 0.8716(9) 0.065(6) Uiso 1 1 d
H23A H -0.1283 0.9576 0.9234 0.098 Uiso 1 1 calc
H23B H -0.1202 0.9331 0.8001 0.098 Uiso 1 1 calc
H23C H -0.0710 0.8680 0.8922 0.098 Uiso 1 1 calc
C24 C 0.0582(7) 0.7012(9) 0.5681(9) 0.066(6) Uiso 1 1 d
H24 H 0.0441 0.6359 0.5864 0.079 Uiso 1 1 calc
C25 C 0.2352(7) 0.6866(9) 0.2417(9) 0.073(6) Uiso 1 1 d
H25 H 0.2411 0.6198 0.2218 0.087 Uiso 1 1 calc
O26 O 0.1400(5) 0.5566(6) 0.4053(6) 0.054(3) Uiso 1 1 d
C27 C 0.5063(8) 0.8263(9) -0.0683(9) 0.068(6) Uiso 1 1 d
H27A H 0.5054 0.7965 -0.1405 0.082 Uiso 1 1 calc
H27B H 0.5614 0.8581 -0.0512 0.082 Uiso 1 1 calc
C28 C -0.2725(7) 0.6829(9) 0.7821(9) 0.070(6) Uiso 1 1 d
H28A H -0.3227 0.7254 0.7741 0.084 Uiso 1 1 calc
H28B H -0.2735 0.6454 0.8497 0.084 Uiso 1 1 calc
C29 C -0.2768(7) 0.6091(9) 0.6866(9) 0.066(6) Uiso 1 1 d
H29A H -0.3278 0.5697 0.6858 0.099 Uiso 1 1 calc
H29B H -0.2280 0.5656 0.6949 0.099 Uiso 1 1 calc
H29C H -0.2772 0.6456 0.6192 0.099 Uiso 1 1 calc
C30 C 0.4365(7) 0.9060(9) -0.0697(9) 0.071(6) Uiso 1 1 d
H30A H 0.4458 0.9563 -0.1232 0.107 Uiso 1 1 calc
H30B H 0.4379 0.9366 0.0012 0.107 Uiso 1 1 calc
H30C H 0.3819 0.8751 -0.0880 0.107 Uiso 1 1 calc
Cl1 Cl 0.4997(2) 0.8565(3) 0.2281(3) 0.0594(17) Uiso 1 1 d
Cl2 Cl -0.2018(2) 0.8539(3) 0.5718(3) 0.0580(16) Uiso 1 1 d

loop_
_atom_type_symbol
_atom_type_description
_atom_type_scat_dispersion_real
_atom_type_scat_dispersion_imag
_atom_type_scat_source
Cl Cl 0.3639 0.7018 'International Tables Vol C Tables 4.2.6.8 and 6.1.1.4'
O O 0.0492 0.0322 'International Tables Vol C Tables 4.2.6.8 and 6.1.1.4'
N N 0.0311 0.0180 'International Tables Vol C Tables 4.2.6.8 and 6.1.1.4'
C C 0.0181 0.0091 'International Tables Vol C Tables 4.2.6.8 and 6.1.1.4'
H H 0.0000 0.0000 'International Tables Vol C Tables 4.2.6.8 and 6.1.1.4'

loop_
_geom_angle_atom_site_label_1
_geom_angle_atom_site_label_2
_geom_angle_atom_site_label_3
_geom_angle
C2 C1 H1A 109.5
C2 C1 H1B 109.5
H1A C1 H1B 109.4
C2 C1 H1C 109.5
H1A C1 H1C 109.5
H1B C1 H1C 109.5
N3 C2 C1 113.4(9)
N3 C2 H2A 108.9
C1 C2 H2A 108.9
N3 C2 H2B 108.9
C1 C2 H2B 108.9
H2A C2 H2B 107.7
C4 N3 C2 109.4(9)
C4 N3 C27 112.2(8)
C2 N3 C27 113.0(9)
C4 N3 H3 107.3
C2 N3 H3 107.3
C27 N3 H3 107.3
N3 C4 C5 124.6(9)
N3 C4 H4A 106.2
C5 C4 H4A 106.2
N3 C4 H4B 106.2
C5 C4 H4B 106.2
H4A C4 H4B 106.4
O6 C5 C4 105.9(9)
O6 C5 H5A 110.6
C4 C5 H5A 110.5
O6 C5 H5B 110.6
C4 C5 H5B 110.5
H5A C5 H5B 108.7
C7 O6 C5 127.6(9)
O6 C7 C8 117.5(10)
O6 C7 C25 122.7(11)
C8 C7 C25 119.6(10)
C9 C8 C7 123.3(11)
C9 C8 H8 118.3
C7 C8 H8 118.3
C10 C9 C8 116.7(10)
C10 C9 H9 121.6
C8 C9 H9 121.7
C9 C10 C11 120.8(10)
C9 C10 C14 129.7(10)
C11 C10 C14 109.3(10)
C25 C11 C10 122.0(11)
C25 C11 C12 130.0(11)
C10 C11 C12 107.9(10)
O26 C12 C11 127.3(11)
O26 C12 C13 126.9(11)
C11 C12 C13 105.7(9)
C24 C13 C14 121.2(11)
C24 C13 C12 130.5(11)
C14 C13 C12 108.2(9)
C15 C14 C13 120.6(10)
C15 C14 C10 130.7(10)
C13 C14 C10 108.6(10)
C14 C15 C16 118.6(10)
C14 C15 H15 120.7
C16 C15 H15 120.7
C15 C16 C17 120.8(10)
C15 C16 H16 119.6
C17 C16 H16 119.6
O18 C17 C24 118.8(10)
O18 C17 C16 120.7(10)
C24 C17 C16 120.4(10)
C17 O18 C19 121.1(8)
O18 C19 C20 103.9(8)
O18 C19 H19A 111.0
C20 C19 H19A 111.0
O18 C19 H19B 111.0
C20 C19 H19B 111.0
H19A C19 H19B 109.0
N21 C20 C19 123.1(9)
N21 C20 H20A 106.5
C19 C20 H20A 106.6
N21 C20 H20B 106.5
C19 C20 H20B 106.6
H20A C20 H20B 106.5
C20 N21 C28 111.8(9)
C20 N21 C22 112.1(8)
C28 N21 C22 112.8(8)
C20 N21 H21 106.5
C28 N21 H21 106.5
C22 N21 H21 106.5
N21 C22 C23 112.6(9)
N21 C22 H22A 109.1
C23 C22 H22A 109.1
N21 C22 H22B 109.1
C23 C22 H22B 109.1
H22A C22 H22B 107.9
C22 C23 H23A 109.5
C22 C23 H23B 109.5
H23A C23 H23B 109.5
C22 C23 H23C 109.5
H23A C23 H23C 109.5
H23B C23 H23C 109.5
C13 C24 C17 118.3(11)
C13 C24 H24 120.9
C17 C24 H24 120.8
C11 C25 C7 117.4(11)
C11 C25 H25 121.3
C7 C25 H25 121.3
N3 C27 C30 112.3(9)
N3 C27 H27A 109.2
C30 C27 H27A 109.1
N3 C27 H27B 109.2
C30 C27 H27B 109.1
H27A C27 H27B 107.8
N21 C28 C29 113.4(9)
N21 C28 H28A 108.9
C29 C28 H28A 108.9
N21 C28 H28B 108.9
C29 C28 H28B 108.9
H28A C28 H28B 107.7
C28 C29 H29A 109.5
C28 C29 H29B 109.5
H29A C29 H29B 109.4
C28 C29 H29C 109.5
H29A C29 H29C 109.5
H29B C29 H29C 109.5
C27 C30 H30A 109.5
C27 C30 H30B 109.5
H30A C30 H30B 109.5
C27 C30 H30C 109.5
H30A C30 H30C 109.5
H30B C30 H30C 109.5

loop_
_geom_bond_atom_site_label_1
_geom_bond_atom_site_label_2
_geom_bond_distance
C1 C2 1.525(16)
C1 H1A 0.96
C1 H1B 0.96
C1 H1C 0.96
C2 N3 1.508(15)
C2 H2A 0.97
C2 H2B 0.97
N3 C4 1.480(15)
N3 C27 1.519(15)
N3 H3 0.91
C4 C5 1.517(17)
C4 H4A 0.97
C4 H4B 0.97
C5 O6 1.423(14)
C5 H5A 0.97
C5 H5B 0.97
O6 C7 1.364(13)
C7 C8 1.402(17)
C7 C25 1.405(17)
C8 C9 1.393(16)
C8 H8 0.93
C9 C10 1.391(16)
C9 H9 0.93
C10 C11 1.412(16)
C10 C14 1.479(16)
C11 C25 1.393(17)
C11 C12 1.504(16)
C12 O26 1.226(14)
C12 C13 1.506(16)
C13 C24 1.386(16)
C13 C14 1.414(17)
C14 C15 1.386(16)
C15 C16 1.401(16)
C15 H15 0.93
C16 C17 1.407(16)
C16 H16 0.93
C17 O18 1.370(13)
C17 C24 1.407(16)
O18 C19 1.427(13)
C19 C20 1.518(16)
C19 H19A 0.97
C19 H19B 0.97
C20 N21 1.476(14)
C20 H20A 0.97
C20 H20B 0.97
N21 C28 1.503(14)
N21 C22 1.508(14)
N21 H21 0.91
C22 C23 1.531(16)
C22 H22A 0.97
C22 H22B 0.97
C23 H23A 0.96
C23 H23B 0.96
C23 H23C 0.96
C24 H24 0.93
C25 H25 0.93
C27 C30 1.528(17)
C27 H27A 0.97
C27 H27B 0.97
C28 C29 1.526(16)
C28 H28A 0.97
C28 H28B 0.97
C29 H29A 0.96
C29 H29B 0.96
C29 H29C 0.96
C30 H30A 0.96
C30 H30B 0.96
C30 H30C 0.96

loop_
_geom_hbond_atom_site_label_D
_geom_hbond_atom_site_label_H
_geom_hbond_atom_site_label_A
_geom_hbond_distance_DH
_geom_hbond_distance_HA
_geom_hbond_distance_DA
_geom_hbond_angle_DHA
_geom_hbond_site_symmetry_A
N3 H3 Cl1 0.91 2.11 3.011(10) 169 .
N21 H21 Cl2 0.91 2.12 3.021(9) 172 .
C22 H22A Cl2 0.97 2.66 3.521(11) 148 4_576
C23 H23A O26 0.96 2.50 3.438(13) 164 2_556
C27 H27A Cl1 0.97 2.59 3.483(12) 152 4_575
C29 H29B O26 0.96 2.53 3.358(14) 144 3_566
